data_7020136
loop_
_publ_author_name
'Liu, Xiaohui'
'Nan, Hongmei'
'Sun, Wei'
'Zhang, Qikai'
'Zhan, Mingjian'
'Zou, Luyi'
'Xie, Zhiyuan'
'Li, Xiao'
'Lu, Canzhong'
'Cheng, Yanxiang'

_publ_section_title
;
 Synthesis and characterisation of neutral mononuclear cuprous complexes
 based on dipyrrin derivatives and phosphine mixed-ligands.
;
_journal_issue 34
_journal_name_full 'Dalton transactions (Cambridge, England : 2003)'
_journal_page_first 10199
_journal_page_last 10210
_journal_paper_doi 10.1039/c2dt30618b
_journal_volume 41
_journal_year 2012
_chemical_formula_sum 'C55 H44 Cu F5 N2 P2'
_chemical_formula_weight 953.40
_chemical_name_systematic
;
?
;
_space_group_IT_number 2
_symmetry_cell_setting triclinic
_symmetry_space_group_name_Hall '-P 1'
_symmetry_space_group_name_H-M 'P -1'
_atom_sites_solution_hydrogens geom
_atom_sites_solution_primary direct
_atom_sites_solution_secondary difmap
_audit_creation_method SHELXL-97
_cell_angle_alpha 76.654(15)
_cell_angle_beta 87.587(16)
_cell_angle_gamma 79.347(14)
_cell_formula_units_Z 2
_cell_length_a 12.774(11)
_cell_length_b 13.536(12)
_cell_length_c 14.094(12)
_cell_measurement_reflns_used 2059
_cell_measurement_temperature 186(2)
_cell_measurement_theta_max 21.51
_cell_measurement_theta_min 2.20
_cell_volume 2330(4)
_computing_cell_refinement 'Bruker SMART'
_computing_data_collection 'Bruker SMART'
_computing_data_reduction 'Bruker SAINT'
_computing_molecular_graphics 'Bruker SHELXTL'
_computing_publication_material 'Bruker SHELXTL'
_computing_structure_refinement 'SHELXL-97 (Sheldrick, 1997)'
_computing_structure_solution 'SHELXS-97 (Sheldrick, 1990)'
_diffrn_ambient_temperature 186(2)
_diffrn_measured_fraction_theta_full 0.972
_diffrn_measured_fraction_theta_max 0.972
_diffrn_measurement_device_type 'CCD area detector'
_diffrn_measurement_method 'phi and omega scans'
_diffrn_radiation_monochromator graphite
_diffrn_radiation_source 'fine-focus sealed tube'
_diffrn_radiation_type MoK\a
_diffrn_radiation_wavelength 0.71073
_diffrn_reflns_av_R_equivalents 0.0306
_diffrn_reflns_av_sigmaI/netI 0.0741
_diffrn_reflns_limit_h_max 12
_diffrn_reflns_limit_h_min -15
_diffrn_reflns_limit_k_max 16
_diffrn_reflns_limit_k_min -16
_diffrn_reflns_limit_l_max 17
_diffrn_reflns_limit_l_min -12
_diffrn_reflns_number 13174
_diffrn_reflns_theta_full 26.07
_diffrn_reflns_theta_max 26.07
_diffrn_reflns_theta_min 1.48
_exptl_absorpt_coefficient_mu 0.597
_exptl_absorpt_correction_T_max 0.9105
_exptl_absorpt_correction_T_min 0.8849
_exptl_absorpt_correction_type multi-scan
_exptl_absorpt_process_details '(SADABS; Sheldrick, 1996)'
_exptl_crystal_colour red
_exptl_crystal_density_diffrn 1.359
_exptl_crystal_density_method 'not measured'
_exptl_crystal_description block
_exptl_crystal_F_000 984
_exptl_crystal_size_max 0.21
_exptl_crystal_size_mid 0.19
_exptl_crystal_size_min 0.16
_refine_diff_density_max 0.502
_refine_diff_density_min -0.350
_refine_diff_density_rms 0.064
_refine_ls_extinction_method none
_refine_ls_goodness_of_fit_ref 1.054
_refine_ls_hydrogen_treatment constr
_refine_ls_matrix_type full
_refine_ls_number_parameters 586
_refine_ls_number_reflns 8950
_refine_ls_number_restraints 0
_refine_ls_restrained_S_all 1.054
_refine_ls_R_factor_all 0.1000
_refine_ls_R_factor_gt 0.0656
_refine_ls_shift/su_max 0.000
_refine_ls_shift/su_mean 0.000
_refine_ls_structure_factor_coef Fsqd
_refine_ls_weighting_details 'calc w=1/[\s^2^(Fo^2^)+(0.0583P)^2^+0.4278P] where P=(Fo^2^+2Fc^2^)/3'
_refine_ls_weighting_scheme calc
_refine_ls_wR_factor_gt 0.1292
_refine_ls_wR_factor_ref 0.1481
_reflns_number_gt 6174
_reflns_number_total 8950
_reflns_threshold_expression >2sigma(I)
_cod_data_source_file c2dt30618b.txt
_cod_data_source_block t101
_cod_depositor_comments
;
The following automatic conversions were performed:

'_symmetry_cell_setting' value 'Triclinic' changed to 'triclinic'
according to /home/saulius/struct/CIF-dictionaries/cif_core.dic
dictionary named 'cif_core.dic' version 2.4.2 from
2011-04-26.

'_exptl_absorpt_correction_type' value 'Multi-scan'
changed to 'multi-scan' according to
/home/saulius/struct/CIF-dictionaries/cif_core.dic dictionary named
'cif_core.dic' version 2.4.2 from 2011-04-26.

Automatic conversion script
Id: cif_fix_values 1891 2012-01-12 08:04:46Z andrius 
;
_cod_original_sg_symbol_H-M P-1
_cod_database_code 7020136

loop_
_symmetry_equiv_pos_as_xyz
'x, y, z'
'-x, -y, -z'

loop_
_atom_site_label
_atom_site_type_symbol
_atom_site_fract_x
_atom_site_fract_y
_atom_site_fract_z
_atom_site_U_iso_or_equiv
_atom_site_adp_type
_atom_site_occupancy
_atom_site_symmetry_multiplicity
_atom_site_calc_flag
_atom_site_refinement_flags
Cu Cu -0.29062(4) 0.63185(3) 0.72341(3) 0.03561(15) Uani 1 1 d .
P1 P -0.22848(8) 0.78540(8) 0.69640(8) 0.0375(3) Uani 1 1 d .
P2 P -0.46991(8) 0.63446(7) 0.71982(7) 0.0346(2) Uani 1 1 d .
N1 N -0.2070(2) 0.5382(2) 0.6402(2) 0.0388(8) Uani 1 1 d .
N2 N -0.2285(2) 0.5366(2) 0.8499(2) 0.0346(7) Uani 1 1 d .
F1 F 0.1079(2) 0.3724(2) 0.7552(2) 0.0764(9) Uani 1 1 d .
F2 F 0.2357(2) 0.1862(2) 0.8023(2) 0.0899(10) Uani 1 1 d .
F3 F 0.1507(2) 0.0151(2) 0.8710(2) 0.0917(10) Uani 1 1 d .
F4 F -0.0636(3) 0.0304(2) 0.8935(3) 0.0980(11) Uani 1 1 d .
F5 F -0.1917(2) 0.2170(2) 0.8475(2) 0.0775(9) Uani 1 1 d .
C1 C -0.2111(3) 0.5502(3) 0.5440(3) 0.0482(11) Uani 1 1 d .
C2 C -0.1572(4) 0.4594(4) 0.5158(4) 0.0697(15) Uani 1 1 d .
H2A H -0.1504 0.4496 0.4511 0.084 Uiso 1 1 calc R
C3 C -0.1174(4) 0.3896(4) 0.5970(3) 0.0577(13) Uani 1 1 d .
C4 C -0.1470(3) 0.4391(3) 0.6776(3) 0.0420(10) Uani 1 1 d .
C5 C -0.1175(3) 0.4046(3) 0.7754(3) 0.0365(9) Uani 1 1 d .
C6 C -0.1457(3) 0.4506(3) 0.8546(3) 0.0355(9) Uani 1 1 d .
C7 C -0.1063(3) 0.4178(3) 0.9535(3) 0.0421(10) Uani 1 1 d .
C8 C -0.1668(3) 0.4823(3) 1.0041(3) 0.0456(10) Uani 1 1 d .
H8A H -0.1592 0.4804 1.0713 0.055 Uiso 1 1 calc R
C9 C -0.2424(3) 0.5522(3) 0.9402(3) 0.0399(10) Uani 1 1 d .
C10 C -0.2605(4) 0.6479(4) 0.4764(3) 0.0674(14) Uani 1 1 d .
H10A H -0.2922 0.6983 0.5142 0.101 Uiso 1 1 calc R
H10B H -0.3160 0.6342 0.4378 0.101 Uiso 1 1 calc R
H10C H -0.2059 0.6756 0.4327 0.101 Uiso 1 1 calc R
C11 C -0.0566(5) 0.2835(4) 0.5928(4) 0.091(2) Uani 1 1 d .
H11A H -0.0514 0.2768 0.5249 0.137 Uiso 1 1 calc R
H11B H -0.0942 0.2307 0.6313 0.137 Uiso 1 1 calc R
H11C H 0.0151 0.2742 0.6194 0.137 Uiso 1 1 calc R
C12 C -0.3318(4) 0.6294(3) 0.9667(3) 0.0549(12) Uani 1 1 d .
H12A H -0.3719 0.6680 0.9078 0.082 Uiso 1 1 calc R
H12B H -0.3028 0.6772 0.9965 0.082 Uiso 1 1 calc R
H12C H -0.3792 0.5934 1.0131 0.082 Uiso 1 1 calc R
C13 C -0.0151(4) 0.3344(3) 0.9982(3) 0.0610(13) Uani 1 1 d .
H13A H -0.0102 0.3326 1.0678 0.092 Uiso 1 1 calc R
H13B H 0.0515 0.3490 0.9658 0.092 Uiso 1 1 calc R
H13C H -0.0275 0.2675 0.9901 0.092 Uiso 1 1 calc R
C14 C -0.0462(3) 0.3003(3) 0.8001(3) 0.0437(10) Uani 1 1 d .
C15 C 0.0634(3) 0.2888(3) 0.7890(3) 0.0495(11) Uani 1 1 d .
C16 C 0.1296(4) 0.1941(4) 0.8131(4) 0.0583(13) Uani 1 1 d .
C17 C 0.0870(4) 0.1081(4) 0.8474(4) 0.0628(14) Uani 1 1 d .
C18 C -0.0212(4) 0.1153(3) 0.8600(4) 0.0624(13) Uani 1 1 d .
C19 C -0.0854(3) 0.2117(3) 0.8355(3) 0.0529(12) Uani 1 1 d .
C20 C -0.2808(3) 0.8821(3) 0.7680(3) 0.0422(10) Uani 1 1 d .
C21 C -0.2600(4) 0.8580(4) 0.8669(3) 0.0613(13) Uani 1 1 d .
H21A H -0.2137 0.7955 0.8950 0.074 Uiso 1 1 calc R
C22 C -0.3058(5) 0.9237(5) 0.9262(4) 0.0841(18) Uani 1 1 d .
H22A H -0.2915 0.9056 0.9942 0.101 Uiso 1 1 calc R
C23 C -0.3719(5) 1.0152(4) 0.8854(5) 0.0815(17) Uani 1 1 d .
H23A H -0.4037 1.0601 0.9255 0.098 Uiso 1 1 calc R
C24 C -0.3918(5) 1.0410(4) 0.7881(4) 0.0763(16) Uani 1 1 d .
H24A H -0.4371 1.1042 0.7601 0.092 Uiso 1 1 calc R
C25 C -0.3460(4) 0.9752(3) 0.7296(3) 0.0568(12) Uani 1 1 d .
H25A H -0.3598 0.9946 0.6614 0.068 Uiso 1 1 calc R
C26 C -0.2429(4) 0.8614(3) 0.5706(3) 0.0444(10) Uani 1 1 d .
C27 C -0.1587(4) 0.8935(3) 0.5137(3) 0.0615(13) Uani 1 1 d .
H27A H -0.0898 0.8805 0.5418 0.074 Uiso 1 1 calc R
C28 C -0.1735(5) 0.9440(4) 0.4170(4) 0.0867(19) Uani 1 1 d .
H28A H -0.1147 0.9640 0.3788 0.104 Uiso 1 1 calc R
C29 C -0.2719(6) 0.9649(5) 0.3767(4) 0.093(2) Uani 1 1 d .
H29A H -0.2820 1.0006 0.3104 0.112 Uiso 1 1 calc R
C30 C -0.3568(5) 0.9349(4) 0.4310(4) 0.0808(18) Uani 1 1 d .
H30A H -0.4255 0.9498 0.4021 0.097 Uiso 1 1 calc R
C31 C -0.3435(4) 0.8831(3) 0.5276(3) 0.0582(13) Uani 1 1 d .
H31A H -0.4027 0.8622 0.5647 0.070 Uiso 1 1 calc R
C32 C -0.0842(3) 0.7648(3) 0.7169(3) 0.0417(10) Uani 1 1 d .
C33 C -0.0346(4) 0.8396(4) 0.7379(4) 0.0624(13) Uani 1 1 d .
H33A H -0.0752 0.9042 0.7438 0.075 Uiso 1 1 calc R
C34 C 0.0760(4) 0.8193(4) 0.7504(4) 0.0748(16) Uani 1 1 d .
H34A H 0.1107 0.8704 0.7646 0.090 Uiso 1 1 calc R
C35 C 0.1349(4) 0.7253(5) 0.7422(4) 0.0684(15) Uani 1 1 d .
H35A H 0.2100 0.7121 0.7505 0.082 Uiso 1 1 calc R
C36 C 0.0855(4) 0.6516(4) 0.7223(3) 0.0598(13) Uani 1 1 d .
H36A H 0.1264 0.5870 0.7166 0.072 Uiso 1 1 calc R
C37 C -0.0240(3) 0.6699(3) 0.7103(3) 0.0482(11) Uani 1 1 d .
H37A H -0.0581 0.6176 0.6976 0.058 Uiso 1 1 calc R
C38 C -0.5447(3) 0.6863(3) 0.6056(3) 0.0385(9) Uani 1 1 d .
C39 C -0.5213(4) 0.6329(3) 0.5317(3) 0.0567(12) Uani 1 1 d .
H39A H -0.4676 0.5727 0.5419 0.068 Uiso 1 1 calc R
C40 C -0.5747(4) 0.6659(4) 0.4442(3) 0.0666(14) Uani 1 1 d .
H40A H -0.5577 0.6285 0.3946 0.080 Uiso 1 1 calc R
C41 C -0.6523(4) 0.7528(4) 0.4283(4) 0.0689(15) Uani 1 1 d .
H41A H -0.6898 0.7750 0.3681 0.083 Uiso 1 1 calc R
C42 C -0.6756(4) 0.8072(4) 0.4990(4) 0.0714(15) Uani 1 1 d .
H42A H -0.7288 0.8677 0.4878 0.086 Uiso 1 1 calc R
C43 C -0.6218(4) 0.7744(3) 0.5874(3) 0.0536(12) Uani 1 1 d .
H43A H -0.6383 0.8132 0.6360 0.064 Uiso 1 1 calc R
C44 C -0.5488(3) 0.7029(3) 0.8051(3) 0.0358(9) Uani 1 1 d .
C45 C -0.5405(3) 0.8053(3) 0.7996(3) 0.0450(10) Uani 1 1 d .
H45A H -0.4949 0.8375 0.7521 0.054 Uiso 1 1 calc R
C46 C -0.5970(4) 0.8611(3) 0.8619(3) 0.0515(11) Uani 1 1 d .
H46A H -0.5906 0.9311 0.8563 0.062 Uiso 1 1 calc R
C47 C -0.6627(4) 0.8155(4) 0.9320(3) 0.0534(12) Uani 1 1 d .
H47A H -0.7022 0.8540 0.9743 0.064 Uiso 1 1 calc R
C48 C -0.6704(3) 0.7144(4) 0.9403(3) 0.0522(11) Uani 1 1 d .
H48A H -0.7145 0.6822 0.9893 0.063 Uiso 1 1 calc R
C49 C -0.6144(3) 0.6585(3) 0.8775(3) 0.0441(10) Uani 1 1 d .
H49A H -0.6208 0.5884 0.8842 0.053 Uiso 1 1 calc R
C50 C -0.5052(3) 0.5055(3) 0.7533(3) 0.0358(9) Uani 1 1 d .
C51 C -0.4303(3) 0.4223(3) 0.7980(3) 0.0438(10) Uani 1 1 d .
H51A H -0.3611 0.4324 0.8110 0.053 Uiso 1 1 calc R
C52 C -0.4551(4) 0.3240(3) 0.8241(3) 0.0494(11) Uani 1 1 d .
H52A H -0.4027 0.2672 0.8544 0.059 Uiso 1 1 calc R
C53 C -0.5547(4) 0.3087(3) 0.8065(3) 0.0490(11) Uani 1 1 d .
H53A H -0.5716 0.2414 0.8245 0.059 Uiso 1 1 calc R
C54 C -0.6302(3) 0.3910(3) 0.7628(3) 0.0471(11) Uani 1 1 d .
H54A H -0.6997 0.3806 0.7513 0.057 Uiso 1 1 calc R
C55 C -0.6057(3) 0.4883(3) 0.7355(3) 0.0435(10) Uani 1 1 d .
H55A H -0.6580 0.5445 0.7041 0.052 Uiso 1 1 calc R

loop_
_atom_site_aniso_label
_atom_site_aniso_U_11
_atom_site_aniso_U_22
_atom_site_aniso_U_33
_atom_site_aniso_U_23
_atom_site_aniso_U_13
_atom_site_aniso_U_12
Cu 0.0353(3) 0.0365(3) 0.0340(3) -0.0088(2) -0.0001(2) -0.0027(2)
P1 0.0360(6) 0.0349(6) 0.0390(6) -0.0041(5) -0.0037(5) -0.0044(4)
P2 0.0325(6) 0.0330(5) 0.0373(6) -0.0082(4) -0.0008(4) -0.0032(4)
N1 0.0377(19) 0.0447(19) 0.0347(19) -0.0144(15) 0.0013(15) -0.0027(15)
N2 0.0318(18) 0.0385(18) 0.0322(18) -0.0071(14) 0.0006(14) -0.0045(14)
F1 0.0404(16) 0.0603(17) 0.124(3) -0.0112(17) 0.0104(15) -0.0127(13)
F2 0.0352(16) 0.083(2) 0.145(3) -0.028(2) -0.0037(17) 0.0106(15)
F3 0.081(2) 0.0533(18) 0.127(3) -0.0189(17) -0.0177(19) 0.0243(16)
F4 0.093(2) 0.0439(17) 0.153(3) -0.0101(18) 0.009(2) -0.0203(16)
F5 0.0431(17) 0.0603(17) 0.132(3) -0.0252(17) 0.0105(16) -0.0147(13)
C1 0.049(3) 0.062(3) 0.034(2) -0.016(2) 0.002(2) -0.005(2)
C2 0.073(4) 0.090(4) 0.051(3) -0.045(3) 0.004(3) 0.008(3)
C3 0.054(3) 0.066(3) 0.057(3) -0.035(3) -0.003(2) 0.006(2)
C4 0.034(2) 0.042(2) 0.052(3) -0.020(2) 0.0052(19) -0.0035(18)
C5 0.028(2) 0.035(2) 0.047(3) -0.0107(18) -0.0011(18) -0.0050(16)
C6 0.029(2) 0.037(2) 0.040(2) -0.0068(18) -0.0037(17) -0.0045(17)
C7 0.037(2) 0.040(2) 0.045(3) -0.0001(19) -0.0059(19) -0.0055(18)
C8 0.049(3) 0.052(3) 0.033(2) -0.006(2) -0.005(2) -0.008(2)
C9 0.043(2) 0.041(2) 0.037(2) -0.0116(19) -0.0010(19) -0.0049(18)
C10 0.094(4) 0.070(3) 0.035(3) -0.010(2) -0.006(3) -0.007(3)
C11 0.104(5) 0.088(4) 0.081(4) -0.054(3) -0.013(3) 0.034(3)
C12 0.062(3) 0.065(3) 0.035(2) -0.017(2) 0.001(2) 0.002(2)
C13 0.061(3) 0.058(3) 0.055(3) -0.007(2) -0.018(2) 0.008(2)
C14 0.035(2) 0.043(2) 0.053(3) -0.017(2) -0.001(2) -0.0004(19)
C15 0.039(3) 0.045(3) 0.065(3) -0.014(2) 0.002(2) -0.006(2)
C16 0.034(3) 0.059(3) 0.079(4) -0.020(3) -0.003(2) 0.005(2)
C17 0.059(3) 0.045(3) 0.078(4) -0.018(3) -0.011(3) 0.013(2)
C18 0.063(3) 0.039(3) 0.085(4) -0.015(2) 0.004(3) -0.008(2)
C19 0.038(3) 0.050(3) 0.072(3) -0.020(2) 0.005(2) -0.004(2)
C20 0.045(3) 0.039(2) 0.046(3) -0.0133(19) 0.001(2) -0.0130(19)
C21 0.069(3) 0.063(3) 0.054(3) -0.016(3) -0.008(3) -0.012(3)
C22 0.106(5) 0.103(5) 0.056(4) -0.037(3) 0.002(3) -0.029(4)
C23 0.103(5) 0.071(4) 0.086(5) -0.046(3) 0.018(4) -0.023(3)
C24 0.097(5) 0.054(3) 0.078(4) -0.023(3) 0.010(3) -0.005(3)
C25 0.070(3) 0.042(3) 0.058(3) -0.014(2) 0.004(2) -0.006(2)
C26 0.055(3) 0.035(2) 0.037(2) -0.0037(18) -0.003(2) 0.001(2)
C27 0.064(3) 0.050(3) 0.059(3) 0.002(2) 0.004(3) 0.001(2)
C28 0.105(5) 0.069(4) 0.062(4) 0.011(3) 0.024(3) 0.008(3)
C29 0.132(6) 0.074(4) 0.047(4) -0.004(3) -0.003(4) 0.034(4)
C30 0.096(5) 0.070(4) 0.065(4) -0.017(3) -0.033(3) 0.025(3)
C31 0.064(3) 0.051(3) 0.051(3) -0.008(2) -0.009(2) 0.007(2)
C32 0.039(2) 0.046(2) 0.038(2) -0.0011(19) -0.0063(19) -0.0124(19)
C33 0.053(3) 0.052(3) 0.081(4) -0.006(3) -0.012(3) -0.015(2)
C34 0.062(4) 0.075(4) 0.091(4) -0.004(3) -0.016(3) -0.035(3)
C35 0.036(3) 0.095(4) 0.069(4) -0.004(3) -0.008(2) -0.015(3)
C36 0.041(3) 0.081(4) 0.056(3) -0.020(3) -0.003(2) -0.001(3)
C37 0.040(3) 0.058(3) 0.048(3) -0.014(2) -0.002(2) -0.009(2)
C38 0.036(2) 0.040(2) 0.038(2) -0.0067(18) -0.0022(18) -0.0062(18)
C39 0.070(3) 0.052(3) 0.045(3) -0.014(2) -0.012(2) 0.003(2)
C40 0.093(4) 0.069(3) 0.039(3) -0.013(2) -0.010(3) -0.014(3)
C41 0.077(4) 0.078(4) 0.044(3) 0.001(3) -0.024(3) -0.006(3)
C42 0.070(4) 0.072(4) 0.060(3) -0.007(3) -0.018(3) 0.013(3)
C43 0.057(3) 0.054(3) 0.045(3) -0.012(2) -0.004(2) 0.003(2)
C44 0.030(2) 0.040(2) 0.037(2) -0.0101(18) -0.0041(17) -0.0029(17)
C45 0.048(3) 0.040(2) 0.047(3) -0.007(2) 0.004(2) -0.0100(19)
C46 0.060(3) 0.042(2) 0.053(3) -0.018(2) -0.003(2) -0.001(2)
C47 0.048(3) 0.064(3) 0.049(3) -0.028(2) 0.001(2) 0.005(2)
C48 0.048(3) 0.069(3) 0.045(3) -0.023(2) 0.012(2) -0.014(2)
C49 0.046(3) 0.044(2) 0.046(3) -0.014(2) 0.002(2) -0.013(2)
C50 0.036(2) 0.036(2) 0.036(2) -0.0103(17) -0.0004(17) -0.0061(17)
C51 0.041(2) 0.042(2) 0.050(3) -0.010(2) -0.008(2) -0.0101(19)
C52 0.054(3) 0.039(2) 0.051(3) -0.002(2) -0.009(2) -0.007(2)
C53 0.055(3) 0.043(2) 0.054(3) -0.017(2) 0.007(2) -0.016(2)
C54 0.039(3) 0.055(3) 0.055(3) -0.021(2) 0.003(2) -0.017(2)
C55 0.036(2) 0.044(2) 0.050(3) -0.013(2) -0.0040(19) -0.0007(19)

loop_
_atom_type_symbol
_atom_type_description
_atom_type_scat_dispersion_real
_atom_type_scat_dispersion_imag
_atom_type_scat_source
C C 0.0033 0.0016 'International Tables Vol C Tables 4.2.6.8 and 6.1.1.4'
H H 0.0000 0.0000 'International Tables Vol C Tables 4.2.6.8 and 6.1.1.4'
N N 0.0061 0.0033 'International Tables Vol C Tables 4.2.6.8 and 6.1.1.4'
F F 0.0171 0.0103 'International Tables Vol C Tables 4.2.6.8 and 6.1.1.4'
P P 0.1023 0.0942 'International Tables Vol C Tables 4.2.6.8 and 6.1.1.4'
Cu Cu 0.3201 1.2651 'International Tables Vol C Tables 4.2.6.8 and 6.1.1.4'

loop_
_geom_angle_atom_site_label_1
_geom_angle_atom_site_label_2
_geom_angle_atom_site_label_3
_geom_angle
N2 Cu N1 92.49(14)
N2 Cu P2 109.39(9)
N1 Cu P2 112.20(10)
N2 Cu P1 109.88(10)
N1 Cu P1 110.10(11)
P2 Cu P1 119.46(5)
C26 P1 C32 102.62(19)
C26 P1 C20 102.74(19)
C32 P1 C20 102.48(19)
C26 P1 Cu 114.48(14)
C32 P1 Cu 111.96(14)
C20 P1 Cu 120.43(15)
C38 P2 C50 99.70(17)
C38 P2 C44 102.81(18)
C50 P2 C44 103.24(18)
C38 P2 Cu 120.52(14)
C50 P2 Cu 113.34(13)
C44 P2 Cu 114.83(13)
C1 N1 C4 106.8(3)
C1 N1 Cu 127.7(3)
C4 N1 Cu 124.8(3)
C9 N2 C6 107.0(3)
C9 N2 Cu 127.7(3)
C6 N2 Cu 124.2(2)
N1 C1 C2 110.6(4)
N1 C1 C10 123.6(4)
C2 C1 C10 125.6(4)
C3 C2 C1 108.3(4)
C2 C3 C4 106.0(4)
C2 C3 C11 121.8(4)
C4 C3 C11 132.2(4)
C5 C4 N1 122.3(3)
C5 C4 C3 129.2(4)
N1 C4 C3 108.3(4)
C4 C5 C6 130.1(3)
C4 C5 C14 114.7(3)
C6 C5 C14 115.1(3)
C5 C6 N2 122.9(3)
C5 C6 C7 129.0(3)
N2 C6 C7 108.0(3)
C8 C7 C6 105.9(3)
C8 C7 C13 123.4(4)
C6 C7 C13 130.7(4)
C7 C8 C9 108.6(4)
N2 C9 C8 110.4(3)
N2 C9 C12 122.7(3)
C8 C9 C12 126.7(4)
C19 C14 C15 116.0(4)
C19 C14 C5 122.1(4)
C15 C14 C5 121.8(4)
F1 C15 C16 118.1(4)
F1 C15 C14 119.5(4)
C16 C15 C14 122.4(4)
F2 C16 C17 119.8(4)
F2 C16 C15 120.7(5)
C17 C16 C15 119.5(4)
F3 C17 C16 120.1(5)
F3 C17 C18 119.5(5)
C16 C17 C18 120.4(4)
F4 C18 C17 120.5(4)
F4 C18 C19 120.9(5)
C17 C18 C19 118.6(4)
F5 C19 C14 119.3(4)
F5 C19 C18 117.7(4)
C14 C19 C18 123.1(4)
C25 C20 C21 117.6(4)
C25 C20 P1 123.6(3)
C21 C20 P1 118.6(3)
C20 C21 C22 121.2(5)
C23 C22 C21 119.5(5)
C24 C23 C22 120.1(5)
C23 C24 C25 120.0(5)
C20 C25 C24 121.6(5)
C27 C26 C31 118.1(4)
C27 C26 P1 123.9(4)
C31 C26 P1 117.9(4)
C28 C27 C26 121.1(5)
C29 C28 C27 120.0(6)
C28 C29 C30 120.4(6)
C29 C30 C31 120.5(6)
C30 C31 C26 119.9(5)
C33 C32 C37 119.7(4)
C33 C32 P1 122.5(3)
C37 C32 P1 117.9(3)
C32 C33 C34 119.3(5)
C35 C34 C33 120.4(5)
C36 C35 C34 120.0(5)
C35 C36 C37 120.5(5)
C36 C37 C32 120.1(4)
C43 C38 C39 117.8(4)
C43 C38 P2 124.8(3)
C39 C38 P2 117.4(3)
C40 C39 C38 121.0(4)
C41 C40 C39 120.2(5)
C42 C41 C40 119.8(4)
C41 C42 C43 120.3(5)
C38 C43 C42 120.9(4)
C49 C44 C45 117.1(4)
C49 C44 P2 124.5(3)
C45 C44 P2 118.4(3)
C46 C45 C44 121.4(4)
C47 C46 C45 120.2(4)
C48 C47 C46 119.5(4)
C47 C48 C49 120.4(4)
C48 C49 C44 121.4(4)
C51 C50 C55 118.4(4)
C51 C50 P2 119.5(3)
C55 C50 P2 122.1(3)
C50 C51 C52 120.6(4)
C53 C52 C51 120.2(4)
C52 C53 C54 119.8(4)
C53 C54 C55 120.3(4)
C54 C55 C50 120.8(4)

loop_
_geom_bond_atom_site_label_1
_geom_bond_atom_site_label_2
_geom_bond_distance
Cu N2 2.038(3)
Cu N1 2.050(3)
Cu P2 2.287(2)
Cu P1 2.305(2)
P1 C26 1.831(4)
P1 C32 1.837(4)
P1 C20 1.846(4)
P2 C38 1.833(4)
P2 C50 1.835(4)
P2 C44 1.840(4)
N1 C1 1.329(5)
N1 C4 1.412(5)
N2 C9 1.336(5)
N2 C6 1.411(4)
F1 C15 1.340(5)
F2 C16 1.345(5)
F3 C17 1.344(5)
F4 C18 1.339(5)
F5 C19 1.352(5)
C1 C2 1.425(6)
C1 C10 1.489(6)
C2 C3 1.354(6)
C3 C4 1.449(5)
C3 C11 1.515(6)
C4 C5 1.394(5)
C5 C6 1.404(5)
C5 C14 1.505(5)
C6 C7 1.444(5)
C7 C8 1.364(5)
C7 C13 1.508(5)
C8 C9 1.407(5)
C9 C12 1.496(5)
C14 C19 1.364(6)
C14 C15 1.386(6)
C15 C16 1.377(6)
C16 C17 1.355(7)
C17 C18 1.375(7)
C18 C19 1.383(6)
C20 C25 1.382(6)
C20 C21 1.382(6)
C21 C22 1.393(7)
C22 C23 1.380(7)
C23 C24 1.358(7)
C24 C25 1.386(6)
C26 C27 1.389(6)
C26 C31 1.396(6)
C27 C28 1.379(7)
C28 C29 1.356(8)
C29 C30 1.371(9)
C30 C31 1.381(7)
C32 C33 1.381(6)
C32 C37 1.390(6)
C33 C34 1.400(6)
C34 C35 1.380(7)
C35 C36 1.360(7)
C36 C37 1.386(6)
C38 C43 1.380(5)
C38 C39 1.391(5)
C39 C40 1.374(6)
C40 C41 1.372(7)
C41 C42 1.364(7)
C42 C43 1.386(6)
C44 C49 1.391(6)
C44 C45 1.395(5)
C45 C46 1.384(6)
C46 C47 1.379(6)
C47 C48 1.369(6)
C48 C49 1.386(5)
C50 C51 1.381(5)
C50 C55 1.389(5)
C51 C52 1.387(6)
C52 C53 1.369(6)
C53 C54 1.374(6)
C54 C55 1.375(6)

loop_
_geom_torsion_atom_site_label_1
_geom_torsion_atom_site_label_2
_geom_torsion_atom_site_label_3
_geom_torsion_atom_site_label_4
_geom_torsion
N2 Cu P1 C26 161.96(17)
N1 Cu P1 C26 61.51(19)
P2 Cu P1 C26 -70.47(16)
N2 Cu P1 C32 45.70(17)
N1 Cu P1 C32 -54.76(17)
P2 Cu P1 C32 173.27(14)
N2 Cu P1 C20 -74.78(19)
N1 Cu P1 C20 -175.23(18)
P2 Cu P1 C20 52.79(17)
N2 Cu P2 C38 -165.03(17)
N1 Cu P2 C38 -63.88(19)
P1 Cu P2 C38 67.17(15)
N2 Cu P2 C50 -47.17(16)
N1 Cu P2 C50 53.98(17)
P1 Cu P2 C50 -174.97(13)
N2 Cu P2 C44 71.16(18)
N1 Cu P2 C44 172.31(17)
P1 Cu P2 C44 -56.64(15)
N2 Cu N1 C1 177.0(4)
P2 Cu N1 C1 64.9(4)
P1 Cu N1 C1 -70.7(4)
N2 Cu N1 C4 8.1(3)
P2 Cu N1 C4 -104.0(3)
P1 Cu N1 C4 120.4(3)
N1 Cu N2 C9 175.0(3)
P2 Cu N2 C9 -70.4(3)
P1 Cu N2 C9 62.6(3)
N1 Cu N2 C6 8.1(3)
P2 Cu N2 C6 122.7(3)
P1 Cu N2 C6 -104.3(3)
C4 N1 C1 C2 1.6(5)
Cu N1 C1 C2 -168.8(3)
C4 N1 C1 C10 -175.3(4)
Cu N1 C1 C10 14.2(6)
N1 C1 C2 C3 -0.8(6)
C10 C1 C2 C3 176.0(5)
C1 C2 C3 C4 -0.4(6)
C1 C2 C3 C11 179.1(5)
C1 N1 C4 C5 173.3(4)
Cu N1 C4 C5 -15.8(5)
C1 N1 C4 C3 -1.9(5)
Cu N1 C4 C3 169.0(3)
C2 C3 C4 C5 -173.4(5)
C11 C3 C4 C5 7.3(9)
C2 C3 C4 N1 1.4(5)
C11 C3 C4 N1 -178.0(5)
N1 C4 C5 C6 6.4(7)
C3 C4 C5 C6 -179.5(4)
N1 C4 C5 C14 -175.3(4)
C3 C4 C5 C14 -1.2(6)
C4 C5 C6 N2 12.1(7)
C14 C5 C6 N2 -166.2(3)
C4 C5 C6 C7 -173.7(4)
C14 C5 C6 C7 8.0(6)
C9 N2 C6 C5 172.5(4)
Cu N2 C6 C5 -18.3(5)
C9 N2 C6 C7 -2.8(4)
Cu N2 C6 C7 166.4(2)
C5 C6 C7 C8 -173.7(4)
N2 C6 C7 C8 1.2(4)
C5 C6 C7 C13 8.9(7)
N2 C6 C7 C13 -176.2(4)
C6 C7 C8 C9 0.8(5)
C13 C7 C8 C9 178.4(4)
C6 N2 C9 C8 3.3(4)
Cu N2 C9 C8 -165.4(3)
C6 N2 C9 C12 -172.9(4)
Cu N2 C9 C12 18.4(6)
C7 C8 C9 N2 -2.6(5)
C7 C8 C9 C12 173.4(4)
C4 C5 C14 C19 -95.5(5)
C6 C5 C14 C19 83.1(5)
C4 C5 C14 C15 85.2(5)
C6 C5 C14 C15 -96.2(5)
C19 C14 C15 F1 -179.5(4)
C5 C14 C15 F1 -0.2(6)
C19 C14 C15 C16 -0.7(7)
C5 C14 C15 C16 178.7(4)
F1 C15 C16 F2 -0.4(7)
C14 C15 C16 F2 -179.3(4)
F1 C15 C16 C17 -179.9(4)
C14 C15 C16 C17 1.2(8)
F2 C16 C17 F3 0.4(8)
C15 C16 C17 F3 179.9(4)
F2 C16 C17 C18 179.1(5)
C15 C16 C17 C18 -1.4(8)
F3 C17 C18 F4 -1.5(8)
C16 C17 C18 F4 179.8(5)
F3 C17 C18 C19 179.8(4)
C16 C17 C18 C19 1.0(8)
C15 C14 C19 F5 -179.5(4)
C5 C14 C19 F5 1.1(7)
C15 C14 C19 C18 0.3(7)
C5 C14 C19 C18 -179.0(4)
F4 C18 C19 F5 0.6(7)
C17 C18 C19 F5 179.3(4)
F4 C18 C19 C14 -179.3(4)
C17 C18 C19 C14 -0.5(8)
C26 P1 C20 C25 19.3(4)
C32 P1 C20 C25 125.6(4)
Cu P1 C20 C25 -109.4(4)
C26 P1 C20 C21 -165.2(4)
C32 P1 C20 C21 -59.0(4)
Cu P1 C20 C21 66.1(4)
C25 C20 C21 C22 1.9(7)
P1 C20 C21 C22 -173.8(4)
C20 C21 C22 C23 -0.9(8)
C21 C22 C23 C24 -0.3(9)
C22 C23 C24 C25 0.3(9)
C21 C20 C25 C24 -1.9(7)
P1 C20 C25 C24 173.6(4)
C23 C24 C25 C20 0.8(8)
C32 P1 C26 C27 -1.9(4)
C20 P1 C26 C27 104.2(4)
Cu P1 C26 C27 -123.4(4)
C32 P1 C26 C31 174.2(3)
C20 P1 C26 C31 -79.7(3)
Cu P1 C26 C31 52.7(3)
C31 C26 C27 C28 -1.0(7)
P1 C26 C27 C28 175.1(4)
C26 C27 C28 C29 1.4(8)
C27 C28 C29 C30 -0.9(9)
C28 C29 C30 C31 0.1(9)
C29 C30 C31 C26 0.3(8)
C27 C26 C31 C30 0.1(6)
P1 C26 C31 C30 -176.2(4)
C26 P1 C32 C33 79.2(4)
C20 P1 C32 C33 -27.1(4)
Cu P1 C32 C33 -157.5(3)
C26 P1 C32 C37 -100.5(3)
C20 P1 C32 C37 153.2(3)
Cu P1 C32 C37 22.7(4)
C37 C32 C33 C34 1.2(7)
P1 C32 C33 C34 -178.6(4)
C32 C33 C34 C35 -0.2(8)
C33 C34 C35 C36 -0.3(8)
C34 C35 C36 C37 -0.1(8)
C35 C36 C37 C32 1.1(7)
C33 C32 C37 C36 -1.7(6)
P1 C32 C37 C36 178.1(3)
C50 P2 C38 C43 121.8(4)
C44 P2 C38 C43 15.7(4)
Cu P2 C38 C43 -113.6(4)
C50 P2 C38 C39 -58.7(4)
C44 P2 C38 C39 -164.7(3)
Cu P2 C38 C39 65.9(4)
C43 C38 C39 C40 -1.2(7)
P2 C38 C39 C40 179.2(4)
C38 C39 C40 C41 0.1(8)
C39 C40 C41 C42 0.9(9)
C40 C41 C42 C43 -0.7(9)
C39 C38 C43 C42 1.4(7)
P2 C38 C43 C42 -179.1(4)
C41 C42 C43 C38 -0.5(8)
C38 P2 C44 C49 105.3(4)
C50 P2 C44 C49 2.0(4)
Cu P2 C44 C49 -121.9(3)
C38 P2 C44 C45 -76.8(3)
C50 P2 C44 C45 179.9(3)
Cu P2 C44 C45 56.0(3)
C49 C44 C45 C46 -1.6(6)
P2 C44 C45 C46 -179.6(3)
C44 C45 C46 C47 0.7(6)
C45 C46 C47 C48 0.8(7)
C46 C47 C48 C49 -1.2(7)
C47 C48 C49 C44 0.2(6)
C45 C44 C49 C48 1.2(6)
P2 C44 C49 C48 179.1(3)
C38 P2 C50 C51 144.0(3)
C44 P2 C50 C51 -110.3(3)
Cu P2 C50 C51 14.6(4)
C38 P2 C50 C55 -36.3(4)
C44 P2 C50 C55 69.5(3)
Cu P2 C50 C55 -165.7(3)
C55 C50 C51 C52 0.1(6)
P2 C50 C51 C52 179.9(3)
C50 C51 C52 C53 -0.5(6)
C51 C52 C53 C54 0.0(6)
C52 C53 C54 C55 0.9(6)
C53 C54 C55 C50 -1.2(6)
C51 C50 C55 C54 0.7(6)
P2 C50 C55 C54 -179.0(3)
